data_2236515
loop_
_publ_author_name
'Ton, Quoc-Cuong'
'Bolte, Michael'

_publ_section_title
;
 Intra- and intermolecular proton transfer in 2,6-diaminopyridinium
 4-hydroxypyridin-1-ium-2,6-dicarboxylate
;
_journal_coeditor_code NG5291
_journal_issue 10
_journal_name_full 'Acta Crystallographica Section E'
_journal_page_first o2860
_journal_page_last o2861
_journal_paper_doi 10.1107/S1600536812037580
_journal_volume 68
_journal_year 2012
_chemical_formula_iupac 'C5 H8 N3 +, C7 H4 N O5 -'
_chemical_formula_moiety 'C5 H8 N3 +, C7 H4 N O5 -'
_chemical_formula_sum 'C12 H12 N4 O5'
_chemical_formula_weight 292.26
_chemical_name_common 'chelidamic acid and 2,6-diaminopyridine'
_chemical_name_systematic
;
2,6-Diaminopyridinium 4-hydroxypyridin-1-ium-2,6-dicarboxylate
;
_space_group_IT_number 29
_symmetry_cell_setting orthorhombic
_symmetry_space_group_name_Hall 'P 2c -2ac'
_symmetry_space_group_name_H-M 'P c a 21'
_atom_sites_solution_hydrogens geom
_atom_sites_solution_primary direct
_atom_sites_solution_secondary difmap
_audit_creation_method SHELXL-97
_cell_angle_alpha 90.00
_cell_angle_beta 90.00
_cell_angle_gamma 90.00
_cell_formula_units_Z 8
_cell_length_a 14.963(3)
_cell_length_b 8.500(2)
_cell_length_c 20.385(4)
_cell_measurement_reflns_used 35668
_cell_measurement_temperature 173(2)
_cell_measurement_theta_max 25.61
_cell_measurement_theta_min 3.41
_cell_volume 2592.7(9)
_computing_cell_refinement 'X-AREA (Stoe & Cie, 2001)'
_computing_data_collection 'X-AREA (Stoe & Cie, 2001)'
_computing_data_reduction 'X-AREA (Stoe & Cie, 2001)'
_computing_molecular_graphics 'Mercury (Macrae <i>et al.</i>, 2008) and XP (Sheldrick, 2008)'
_computing_publication_material 'publCIF (Westrip (2010)'
_computing_structure_refinement 'SHELXL97 (Sheldrick, 2008)'
_computing_structure_solution 'SHELXS97 (Sheldrick, 2008)'
_diffrn_ambient_temperature 173(2)
_diffrn_measured_fraction_theta_full 0.997
_diffrn_measured_fraction_theta_max 0.994
_diffrn_measurement_device_type 'Stoe IPDS II two-circle'
_diffrn_measurement_method \w
_diffrn_radiation_monochromator graphite
_diffrn_radiation_source 'fine-focus sealed tube'
_diffrn_radiation_type MoK\a
_diffrn_radiation_wavelength 0.71073
_diffrn_reflns_av_R_equivalents 0.0713
_diffrn_reflns_av_sigmaI/netI 0.0282
_diffrn_reflns_limit_h_max 18
_diffrn_reflns_limit_h_min -18
_diffrn_reflns_limit_k_max 10
_diffrn_reflns_limit_k_min -10
_diffrn_reflns_limit_l_max 24
_diffrn_reflns_limit_l_min -24
_diffrn_reflns_number 33672
_diffrn_reflns_theta_full 25.00
_diffrn_reflns_theta_max 25.61
_diffrn_reflns_theta_min 3.40
_exptl_absorpt_coefficient_mu 0.119
_exptl_absorpt_correction_type none
_exptl_absorpt_process_details none
_exptl_crystal_colour colourless
_exptl_crystal_density_diffrn 1.497
_exptl_crystal_density_method 'not measured'
_exptl_crystal_description block
_exptl_crystal_F_000 1216
_exptl_crystal_size_max 0.40
_exptl_crystal_size_mid 0.30
_exptl_crystal_size_min 0.20
_refine_diff_density_max 0.160
_refine_diff_density_min -0.229
_refine_ls_extinction_method none
_refine_ls_goodness_of_fit_ref 1.037
_refine_ls_hydrogen_treatment mixed
_refine_ls_matrix_type full
_refine_ls_number_parameters 417
_refine_ls_number_reflns 2510
_refine_ls_number_restraints 1
_refine_ls_restrained_S_all 1.037
_refine_ls_R_factor_all 0.0431
_refine_ls_R_factor_gt 0.0362
_refine_ls_shift/su_max 0.000
_refine_ls_shift/su_mean 0.000
_refine_ls_structure_factor_coef Fsqd
_refine_ls_weighting_details 'calc w=1/[\s^2^(Fo^2^)+(0.0555P)^2^] where P=(Fo^2^+2Fc^2^)/3'
_refine_ls_weighting_scheme calc
_refine_ls_wR_factor_gt 0.0802
_refine_ls_wR_factor_ref 0.0828
_reflns_number_gt 2243
_reflns_number_total 2510
_reflns_threshold_expression I>2\s(I)
_cod_data_source_file ng5291.cif
_cod_data_source_block I
_cod_database_code 2236515
_cod_database_fobs_code 2236515

loop_
_symmetry_equiv_pos_as_xyz
'x, y, z'
'-x, -y, z+1/2'
'x+1/2, -y, z'
'-x+1/2, y, z+1/2'

loop_
_atom_site_type_symbol
_atom_site_label
_atom_site_fract_x
_atom_site_fract_y
_atom_site_fract_z
_atom_site_U_iso_or_equiv
_atom_site_adp_type
_atom_site_calc_flag
_atom_site_refinement_flags
_atom_site_occupancy
_atom_site_symmetry_multiplicity
N N1 0.28490(16) 0.3325(3) 0.29385(13) 0.0189(5) Uani d . 1 1
H H1N 0.327(2) 0.296(4) 0.3201(19) 0.023 Uiso d . 1 1
O O1 0.45940(13) 0.3882(3) 0.28520(12) 0.0274(5) Uani d . 1 1
O O2 0.23936(14) 0.1442(3) 0.39526(12) 0.0290(5) Uani d . 1 1
O O3 0.44259(14) 0.5304(3) 0.19256(12) 0.0247(5) Uani d . 1 1
O O4 0.09524(13) 0.1412(3) 0.36286(12) 0.0284(5) Uani d . 1 1
O O5 0.10342(13) 0.5135(3) 0.16602(12) 0.0218(5) Uani d . 1 1
H HO5 0.0514 0.4868 0.1767 0.033 Uiso calc R 1 1
C C2 0.31328(18) 0.4270(3) 0.24492(15) 0.0179(6) Uani d . 1 1
C C3 0.2527(2) 0.4901(4) 0.20125(18) 0.0188(7) Uani d . 1 1
H H3 0.2726 0.5567 0.1668 0.023 Uiso calc R 1 1
C C4 0.16070(18) 0.4548(4) 0.20811(16) 0.0180(6) Uani d . 1 1
C C5 0.13420(18) 0.3556(4) 0.26059(15) 0.0179(6) Uani d . 1 1
H H5 0.0728 0.3311 0.2667 0.021 Uiso calc R 1 1
C C6 0.19726(18) 0.2947(4) 0.30257(14) 0.0180(6) Uani d . 1 1
C C7 0.41412(18) 0.4510(4) 0.24134(15) 0.0199(6) Uani d . 1 1
C C8 0.17574(19) 0.1826(4) 0.35877(15) 0.0216(7) Uani d . 1 1
N N11 0.05045(16) -0.0540(3) 0.46143(14) 0.0211(6) Uani d . 1 1
H H11A 0.077(3) 0.005(4) 0.426(2) 0.025 Uiso d . 1 1
N N21 -0.0790(2) -0.0368(4) 0.40028(18) 0.0333(7) Uani d . 1 1
H H21A -0.051(3) 0.024(6) 0.375(3) 0.040 Uiso d . 1 1
H H21B -0.136(3) -0.060(5) 0.395(2) 0.040 Uiso d . 1 1
N N22 0.18961(18) -0.0644(4) 0.51078(16) 0.0298(7) Uani d . 1 1
H H22A 0.209(3) 0.006(5) 0.472(2) 0.036 Uiso d . 1 1
H H22B 0.222(3) -0.080(5) 0.545(2) 0.036 Uiso d . 1 1
C C12 -0.0384(2) -0.0884(4) 0.45527(17) 0.0229(7) Uani d . 1 1
C C13 -0.0804(2) -0.1742(4) 0.50451(18) 0.0297(8) Uani d . 1 1
H H13 -0.1427 -0.1958 0.5027 0.036 Uiso calc R 1 1
C C14 -0.0283(2) -0.2278(4) 0.55677(17) 0.0310(8) Uani d . 1 1
H H14 -0.0561 -0.2872 0.5906 0.037 Uiso calc R 1 1
C C15 0.0634(2) -0.1973(4) 0.56117(16) 0.0283(7) Uani d . 1 1
H H15 0.0979 -0.2375 0.5965 0.034 Uiso calc R 1 1
C C16 0.1027(2) -0.1060(4) 0.51205(16) 0.0226(7) Uani d . 1 1
N N1' 0.45633(16) 0.8257(3) 0.62319(13) 0.0193(5) Uani d . 1 1
H H1'N 0.420(2) 0.782(4) 0.5953(19) 0.023 Uiso d . 1 1
O O1' 0.27918(14) 0.8557(3) 0.63201(12) 0.0289(5) Uani d . 1 1
O O2' 0.50769(14) 0.6478(3) 0.52175(12) 0.0322(6) Uani d . 1 1
O O3' 0.29024(14) 0.9805(3) 0.72949(13) 0.0273(6) Uani d . 1 1
O O4' 0.65252(14) 0.6636(3) 0.55187(13) 0.0323(6) Uani d . 1 1
O O5' 0.62710(14) 1.0323(3) 0.75228(13) 0.0272(6) Uani d . 1 1
H HO5' 0.6794 1.0350 0.7373 0.041 Uiso calc R 1 1
C C2' 0.42327(18) 0.9094(4) 0.67481(15) 0.0190(6) Uani d . 1 1
C C3' 0.47987(19) 0.9782(4) 0.71856(18) 0.0195(7) Uani d . 1 1
H H3' 0.4569 1.0356 0.7548 0.023 Uiso calc R 1 1
C C4' 0.57377(18) 0.9632(4) 0.70940(15) 0.0180(6) Uani d . 1 1
C C5' 0.60514(18) 0.8727(4) 0.65626(16) 0.0208(7) Uani d . 1 1
H H5' 0.6675 0.8597 0.6494 0.025 Uiso calc R 1 1
C C6' 0.54480(19) 0.8037(4) 0.61458(15) 0.0188(6) Uani d . 1 1
C C7' 0.32115(18) 0.9150(4) 0.67830(16) 0.0193(6) Uani d . 1 1
C C8' 0.57095(19) 0.6954(4) 0.55701(16) 0.0222(7) Uani d . 1 1
N N11' 0.69417(17) 0.4557(3) 0.45602(14) 0.0216(6) Uani d . 1 1
H H11B 0.670(3) 0.530(5) 0.482(2) 0.026 Uiso d . 1 1
N N21' 0.55525(19) 0.4508(4) 0.40698(16) 0.0290(6) Uani d . 1 1
H H21C 0.538(3) 0.514(5) 0.436(3) 0.035 Uiso d . 1 1
H H21D 0.520(3) 0.426(5) 0.373(2) 0.035 Uiso d . 1 1
N N22' 0.82341(19) 0.4676(4) 0.51780(17) 0.0304(7) Uani d . 1 1
H H22C 0.788(3) 0.512(5) 0.551(3) 0.036 Uiso d . 1 1
H H22D 0.886(3) 0.442(5) 0.517(2) 0.036 Uiso d . 1 1
C C12' 0.6415(2) 0.4059(4) 0.40541(16) 0.0221(6) Uani d . 1 1
C C13' 0.6800(2) 0.3114(4) 0.35694(16) 0.0279(7) Uani d . 1 1
H H13' 0.6452 0.2723 0.3215 0.034 Uiso calc R 1 1
C C14' 0.7703(2) 0.2761(4) 0.36190(18) 0.0314(8) Uani d . 1 1
H H14' 0.7971 0.2140 0.3285 0.038 Uiso calc R 1 1
C C15' 0.8230(2) 0.3275(4) 0.41358(18) 0.0298(8) Uani d . 1 1
H H15' 0.8849 0.3027 0.4154 0.036 Uiso calc R 1 1
C C16' 0.7828(2) 0.4164(4) 0.46261(16) 0.0225(7) Uani d . 1 1

loop_
_atom_site_aniso_label
_atom_site_aniso_U_11
_atom_site_aniso_U_22
_atom_site_aniso_U_33
_atom_site_aniso_U_12
_atom_site_aniso_U_13
_atom_site_aniso_U_23
N1 0.0105(11) 0.0253(14) 0.0208(13) -0.0001(10) -0.0017(10) 0.0004(11)
O1 0.0146(10) 0.0403(14) 0.0275(12) -0.0003(9) -0.0053(9) 0.0016(10)
O2 0.0183(10) 0.0420(15) 0.0267(12) 0.0010(9) -0.0020(9) 0.0121(11)
O3 0.0119(10) 0.0352(13) 0.0269(13) -0.0014(8) 0.0029(8) 0.0075(10)
O4 0.0162(10) 0.0398(14) 0.0292(12) -0.0061(9) -0.0008(9) 0.0118(11)
O5 0.0100(10) 0.0319(13) 0.0233(13) 0.0007(8) -0.0011(9) 0.0082(9)
C2 0.0142(13) 0.0207(15) 0.0187(14) -0.0009(10) 0.0006(11) -0.0032(12)
C3 0.0167(15) 0.0236(17) 0.0162(17) -0.0003(12) 0.0007(12) 0.0026(12)
C4 0.0130(14) 0.0209(16) 0.0202(16) 0.0043(11) 0.0004(11) -0.0016(13)
C5 0.0106(12) 0.0206(15) 0.0225(15) -0.0015(10) 0.0003(11) -0.0018(12)
C6 0.0114(13) 0.0218(16) 0.0208(15) 0.0005(11) -0.0010(11) -0.0010(12)
C7 0.0106(12) 0.0265(16) 0.0224(15) 0.0010(11) -0.0006(11) -0.0038(13)
C8 0.0201(15) 0.0253(17) 0.0195(16) 0.0008(12) 0.0025(12) -0.0001(13)
N11 0.0178(12) 0.0252(15) 0.0203(15) -0.0013(10) 0.0005(10) 0.0053(12)
N21 0.0213(14) 0.0440(19) 0.0345(18) -0.0053(14) -0.0044(12) 0.0115(17)
N22 0.0223(14) 0.0395(19) 0.0276(17) -0.0028(12) -0.0058(12) 0.0064(15)
C12 0.0200(14) 0.0222(17) 0.0264(16) -0.0006(12) -0.0004(12) -0.0014(14)
C13 0.0250(15) 0.0327(19) 0.0315(19) -0.0076(13) 0.0048(13) 0.0032(16)
C14 0.0383(18) 0.031(2) 0.0241(18) -0.0091(15) 0.0017(15) 0.0039(15)
C15 0.0333(17) 0.0291(19) 0.0226(18) -0.0006(14) -0.0017(14) 0.0035(14)
C16 0.0253(15) 0.0232(16) 0.0193(16) 0.0026(13) -0.0032(12) 0.0000(14)
N1' 0.0141(11) 0.0254(14) 0.0183(13) -0.0019(10) -0.0012(10) -0.0032(11)
O1' 0.0160(9) 0.0417(15) 0.0289(13) 0.0004(9) -0.0073(9) -0.0017(11)
O2' 0.0238(11) 0.0443(15) 0.0286(13) -0.0032(10) 0.0007(10) -0.0118(11)
O3' 0.0122(10) 0.0409(14) 0.0288(14) 0.0006(9) 0.0015(9) -0.0072(11)
O4' 0.0194(10) 0.0435(15) 0.0341(13) 0.0019(10) 0.0035(10) -0.0177(12)
O5' 0.0110(9) 0.0443(14) 0.0263(14) -0.0065(9) 0.0008(9) -0.0127(11)
C2' 0.0137(13) 0.0208(15) 0.0225(15) 0.0011(11) 0.0015(12) 0.0036(13)
C3' 0.0112(13) 0.0237(16) 0.0237(19) 0.0010(11) 0.0025(12) -0.0017(13)
C4' 0.0132(14) 0.0249(16) 0.0159(16) -0.0005(12) 0.0008(11) -0.0007(13)
C5' 0.0121(14) 0.0257(16) 0.0247(16) 0.0008(12) 0.0032(11) -0.0001(13)
C6' 0.0142(13) 0.0207(16) 0.0215(16) 0.0002(11) 0.0039(11) 0.0018(12)
C7' 0.0138(13) 0.0216(15) 0.0225(15) -0.0005(11) -0.0011(12) 0.0037(13)
C8' 0.0185(14) 0.0269(17) 0.0213(16) -0.0038(12) 0.0019(12) -0.0049(13)
N11' 0.0196(13) 0.0227(15) 0.0225(15) 0.0015(11) 0.0006(10) -0.0039(13)
N21' 0.0238(14) 0.0394(18) 0.0239(16) 0.0041(12) -0.0062(12) -0.0083(14)
N22' 0.0180(14) 0.0435(18) 0.0297(18) 0.0012(13) -0.0043(12) -0.0067(16)
C12' 0.0264(15) 0.0209(16) 0.0190(16) -0.0027(12) 0.0018(12) 0.0029(14)
C13' 0.0363(17) 0.0253(18) 0.0222(17) -0.0002(14) -0.0042(13) -0.0022(14)
C14' 0.0385(19) 0.0288(19) 0.0269(18) 0.0083(14) 0.0077(14) -0.0056(15)
C15' 0.0248(15) 0.0298(19) 0.035(2) 0.0060(13) 0.0028(14) -0.0004(15)
C16' 0.0214(14) 0.0202(16) 0.0258(17) -0.0016(11) 0.0026(12) 0.0019(14)

loop_
_atom_type_symbol
_atom_type_description
_atom_type_scat_dispersion_real
_atom_type_scat_dispersion_imag
_atom_type_scat_source
C C 0.0033 0.0016 'International Tables Vol C Tables 4.2.6.8 and 6.1.1.4'
H H 0.0000 0.0000 'International Tables Vol C Tables 4.2.6.8 and 6.1.1.4'
N N 0.0061 0.0033 'International Tables Vol C Tables 4.2.6.8 and 6.1.1.4'
O O 0.0106 0.0060 'International Tables Vol C Tables 4.2.6.8 and 6.1.1.4'

loop_
_geom_angle_atom_site_label_1
_geom_angle_atom_site_label_2
_geom_angle_atom_site_label_3
_geom_angle
C2 N1 C6 122.7(3)
C2 N1 H1N 116(2)
C6 N1 H1N 121(2)
C4 O5 HO5 109.5
N1 C2 C3 120.1(3)
N1 C2 C7 115.2(3)
C3 C2 C7 124.6(3)
C2 C3 C4 119.5(3)
C2 C3 H3 120.2
C4 C3 H3 120.2
O5 C4 C3 119.4(3)
O5 C4 C5 122.5(3)
C3 C4 C5 118.2(3)
C6 C5 C4 120.1(2)
C6 C5 H5 120.0
C4 C5 H5 120.0
N1 C6 C5 119.4(3)
N1 C6 C8 116.7(2)
C5 C6 C8 123.9(3)
O1 C7 O3 127.3(3)
O1 C7 C2 116.6(3)
O3 C7 C2 116.0(3)
O2 C8 O4 128.1(3)
O2 C8 C6 116.7(3)
O4 C8 C6 115.3(3)
C12 N11 C16 123.8(3)
C12 N11 H11A 116(2)
C16 N11 H11A 120(2)
C12 N21 H21A 119(3)
C12 N21 H21B 117(3)
H21A N21 H21B 123(5)
C16 N22 H22A 116(2)
C16 N22 H22B 119(3)
H22A N22 H22B 123(4)
N21 C12 N11 116.4(3)
N21 C12 C13 124.6(3)
N11 C12 C13 119.0(3)
C12 C13 C14 118.0(3)
C12 C13 H13 121.0
C14 C13 H13 121.0
C13 C14 C15 122.4(3)
C13 C14 H14 118.8
C15 C14 H14 118.8
C16 C15 C14 118.0(3)
C16 C15 H15 121.0
C14 C15 H15 121.0
N22 C16 N11 116.9(3)
N22 C16 C15 124.4(3)
N11 C16 C15 118.7(3)
C6' N1' C2' 121.9(3)
C6' N1' H1'N 118(2)
C2' N1' H1'N 120(2)
C4' O5' HO5' 109.5
C3' C2' N1' 120.3(3)
C3' C2' C7' 125.3(3)
N1' C2' C7' 114.5(3)
C2' C3' C4' 119.3(3)
C2' C3' H3' 120.3
C4' C3' H3' 120.3
O5' C4' C5' 123.4(3)
O5' C4' C3' 118.0(3)
C5' C4' C3' 118.6(3)
C6' C5' C4' 119.4(3)
C6' C5' H5' 120.3
C4' C5' H5' 120.3
N1' C6' C5' 120.4(3)
N1' C6' C8' 115.5(3)
C5' C6' C8' 124.0(3)
O1' C7' O3' 128.2(3)
O1' C7' C2' 117.2(3)
O3' C7' C2' 114.5(3)
O4' C8' O2' 128.0(3)
O4' C8' C6' 116.0(3)
O2' C8' C6' 115.9(3)
C12' N11' C16' 123.7(3)
C12' N11' H11B 116(3)
C16' N11' H11B 120(3)
C12' N21' H21C 120(3)
C12' N21' H21D 118(3)
H21C N21' H21D 121(4)
C16' N22' H22C 118(3)
C16' N22' H22D 110(3)
H22C N22' H22D 131(4)
N21' C12' N11' 116.6(3)
N21' C12' C13' 125.0(3)
N11' C12' C13' 118.4(3)
C14' C13' C12' 118.2(3)
C14' C13' H13' 120.9
C12' C13' H13' 120.9
C15' C14' C13' 122.8(3)
C15' C14' H14' 118.6
C13' C14' H14' 118.6
C14' C15' C16' 118.1(3)
C14' C15' H15' 121.0
C16' C15' H15' 121.0
N22' C16' N11' 115.9(3)
N22' C16' C15' 125.4(3)
N11' C16' C15' 118.7(3)

loop_
_geom_bond_atom_site_label_1
_geom_bond_atom_site_label_2
_geom_bond_distance
N1 C2 1.349(4)
N1 C6 1.362(4)
N1 H1N 0.88(4)
O1 C7 1.242(4)
O2 C8 1.251(4)
O3 C7 1.275(4)
O4 C8 1.258(4)
O5 C4 1.311(4)
O5 HO5 0.8400
C2 C3 1.379(4)
C2 C7 1.524(4)
C3 C4 1.416(4)
C3 H3 0.9500
C4 C5 1.419(5)
C5 C6 1.375(4)
C5 H5 0.9500
C6 C8 1.524(4)
N11 C12 1.367(4)
N11 C16 1.368(4)
N11 H11A 0.97(4)
N21 C12 1.349(5)
N21 H21A 0.84(5)
N21 H21B 0.88(5)
N22 C16 1.349(4)
N22 H22A 1.04(5)
N22 H22B 0.86(5)
C12 C13 1.391(5)
C13 C14 1.397(5)
C13 H13 0.9500
C14 C15 1.399(5)
C14 H14 0.9500
C15 C16 1.396(5)
C15 H15 0.9500
N1' C6' 1.348(4)
N1' C2' 1.363(4)
N1' H1'N 0.87(4)
O1' C7' 1.241(4)
O2' C8' 1.256(4)
O3' C7' 1.270(4)
O4' C8' 1.254(4)
O5' C4' 1.322(4)
O5' HO5' 0.8400
C2' C3' 1.362(5)
C2' C7' 1.530(4)
C3' C4' 1.423(4)
C3' H3' 0.9500
C4' C5' 1.409(4)
C5' C6' 1.372(4)
C5' H5' 0.9500
C6' C8' 1.542(4)
N11' C12' 1.365(4)
N11' C16' 1.374(4)
N11' H11B 0.90(4)
N21' C12' 1.346(4)
N21' H21C 0.84(5)
N21' H21D 0.89(5)
N22' C16' 1.351(5)
N22' H22C 0.94(5)
N22' H22D 0.96(4)
C12' C13' 1.398(5)
C13' C14' 1.388(5)
C13' H13' 0.9500
C14' C15' 1.387(5)
C14' H14' 0.9500
C15' C16' 1.390(5)
C15' H15' 0.9500

loop_
_geom_hbond_atom_site_label_D
_geom_hbond_atom_site_label_H
_geom_hbond_atom_site_label_A
_geom_hbond_site_symmetry_A
_geom_hbond_distance_DH
_geom_hbond_distance_HA
_geom_hbond_distance_DA
_geom_hbond_angle_DHA
O5 HO5 O3 3_465 0.84 1.67 2.495(3) 168.5
O5' HO5' O3' 3_575 0.84 1.67 2.487(3) 163.0
N21 H21B O2 3_455 0.88(5) 2.00(5) 2.869(4) 170(4)
N22 H22B O1' 1_545 0.86(5) 2.04(5) 2.892(4) 169(4)
N22' H22D O2' 3_565 0.96(4) 1.98(4) 2.928(4) 170(4)
N1 H1N O1 . 0.88(3) 2.25(3) 2.660(3) 108(3)
N1 H1N O2 . 0.88(3) 2.39(4) 2.702(4) 101(2)
N1' H1'N O1' . 0.87(3) 2.32(3) 2.669(3) 104(3)
N1' H1'N O2' . 0.87(3) 2.30(4) 2.675(4) 106(2)
N11 H11A O4 . 1.01(4) 1.71(3) 2.691(4) 163(4)
N11' H11B O4' . 0.86(3) 1.88(3) 2.707(4) 161(4)
N21 H21A O4 . 0.84(5) 2.42(5) 3.109(4) 140(5)
N21' H21C O2' . 0.84(5) 2.13(6) 2.964(4) 170(5)
N21' H21D O1 . 0.90(4) 2.03(4) 2.916(4) 169(4)
N22 H22A O2 . 1.03(4) 2.01(4) 3.040(4) 177(4)
N22' H22C O4' . 0.94(5) 2.40(4) 3.130(4) 134(4)

loop_
_geom_torsion_atom_site_label_1
_geom_torsion_atom_site_label_2
_geom_torsion_atom_site_label_3
_geom_torsion_atom_site_label_4
_geom_torsion
C6 N1 C2 C3 0.2(4)
C6 N1 C2 C7 -177.7(3)
N1 C2 C3 C4 -0.1(5)
C7 C2 C3 C4 177.7(3)
C2 C3 C4 O5 -179.2(3)
C2 C3 C4 C5 0.4(5)
O5 C4 C5 C6 178.7(3)
C3 C4 C5 C6 -0.9(5)
C2 N1 C6 C5 -0.7(4)
C2 N1 C6 C8 178.2(3)
C4 C5 C6 N1 1.0(4)
C4 C5 C6 C8 -177.8(3)
N1 C2 C7 O1 -3.3(4)
C3 C2 C7 O1 178.8(3)
N1 C2 C7 O3 175.0(3)
C3 C2 C7 O3 -2.8(4)
N1 C6 C8 O2 5.3(4)
C5 C6 C8 O2 -175.9(3)
N1 C6 C8 O4 -175.3(3)
C5 C6 C8 O4 3.5(5)
C16 N11 C12 N21 -175.8(3)
C16 N11 C12 C13 3.5(5)
N21 C12 C13 C14 176.2(4)
N11 C12 C13 C14 -3.0(5)
C12 C13 C14 C15 0.4(5)
C13 C14 C15 C16 1.8(5)
C12 N11 C16 N22 178.9(3)
C12 N11 C16 C15 -1.2(5)
C14 C15 C16 N22 178.4(3)
C14 C15 C16 N11 -1.4(5)
C6' N1' C2' C3' 2.1(5)
C6' N1' C2' C7' -177.1(3)
N1' C2' C3' C4' 0.7(5)
C7' C2' C3' C4' 179.8(3)
C2' C3' C4' O5' 179.4(3)
C2' C3' C4' C5' -2.1(5)
O5' C4' C5' C6' 179.3(3)
C3' C4' C5' C6' 0.8(5)
C2' N1' C6' C5' -3.4(5)
C2' N1' C6' C8' 175.3(3)
C4' C5' C6' N1' 1.9(5)
C4' C5' C6' C8' -176.7(3)
C3' C2' C7' O1' 175.0(3)
N1' C2' C7' O1' -5.8(4)
C3' C2' C7' O3' -5.3(4)
N1' C2' C7' O3' 173.9(3)
N1' C6' C8' O4' -174.3(3)
C5' C6' C8' O4' 4.4(5)
N1' C6' C8' O2' 4.5(4)
C5' C6' C8' O2' -176.8(3)
C16' N11' C12' N21' 178.1(3)
C16' N11' C12' C13' -0.9(5)
N21' C12' C13' C14' 179.6(3)
N11' C12' C13' C14' -1.5(5)
C12' C13' C14' C15' 1.6(5)
C13' C14' C15' C16' 0.9(5)
C12' N11' C16' N22' -175.9(3)
C12' N11' C16' C15' 3.4(5)
C14' C15' C16' N22' 176.0(3)
C14' C15' C16' N11' -3.2(5)

loop_
_cod_related_entry_id
_cod_related_entry_database
_cod_related_entry_code
1 ChemSpider 30658136
